data_1546350
loop_
_publ_author_name
'Wu, Zhuo-Yan'
'Wang, Teng'
'Meng, Yin-Shan'
'Rao, Yu'
'Gao, Song'
'Zheng, Jie'
'Wang, Bing-Wu'
'Zhang, Jun-Long'

_publ_section_title
;
 Enhancing the Reactivity of Nickel(II) in Hydrogen Evolution Reactions
 (HER) by \b-Hydrogenation of Porphyrinoid Ligands
;
_journal_name_full 'Chem. Sci.'
_journal_paper_doi 10.1039/C7SC02073B
_journal_year 2017
_chemical_formula_moiety 'C43 H3 F20 N4 Ni O2'
_chemical_formula_sum 'C43 H3 F20 N4 Ni O2'
_chemical_formula_weight 1046.20
_space_group_crystal_system tetragonal
_space_group_IT_number 88
_space_group_name_Hall '-I 4ad'
_space_group_name_H-M_alt 'I 41/a'
_symmetry_space_group_name_Hall '-I 4ad'
_symmetry_space_group_name_H-M 'I 41/a :2'
_atom_sites_solution_hydrogens geom
_atom_sites_solution_primary dual
_audit_creation_date 2017-06-06
_audit_creation_method
;
Olex2 1.2
(compiled 2016.08.25 svn.r3337 for OlexSys, GUI svn.r5227)
;
_audit_update_record
;
2017-06-06 deposited with the CCDC.
2017-06-19 downloaded from the CCDC.
;
_cell_angle_alpha 90
_cell_angle_beta 90
_cell_angle_gamma 90
_cell_formula_units_Z 4
_cell_length_a 15.3093(2)
_cell_length_b 15.3093(2)
_cell_length_c 15.8346(4)
_cell_measurement_reflns_used 18724
_cell_measurement_temperature 180.0(2)
_cell_measurement_theta_max 30.1280
_cell_measurement_theta_min 3.7100
_cell_volume 3711.23(12)
_computing_cell_refinement 'CrysAlisPro 1.171.39.16b (Rigaku OD, 2015)'
_computing_data_collection 'CrysAlisPro 1.171.39.16b (Rigaku OD, 2015)'
_computing_data_reduction 'CrysAlisPro 1.171.39.16b (Rigaku OD, 2015)'
_computing_molecular_graphics 'Olex2 (Dolomanov et al., 2009)'
_computing_publication_material 'Olex2 (Dolomanov et al., 2009)'
_computing_structure_refinement 'ShelXL (Sheldrick, 2015)'
_computing_structure_solution 'ShelXT (Sheldrick, 2015)'
_diffrn_ambient_environment N~2~
_diffrn_ambient_temperature 180.0(2)
_diffrn_detector 'CCD plate'
_diffrn_measured_fraction_theta_full 0.997
_diffrn_measured_fraction_theta_max 0.998
_diffrn_measurement_details
;
List of Runs (angles in degrees, time in seconds):

  # Type    Start    End  Width  t~exp~   \w     \q     \k     \f   Frames
#--------------------------------------------------------------------------
  1  \w    -33.00  28.00   0.50    2.00    --   -1.70 -82.00  90.00  122
  2  \w    -73.00 -10.00   0.50    2.00    --   -1.70 -19.00  60.00  126
  3  \w    -80.00 -54.00   0.50    2.00    --   -1.70 -37.00-180.00   52
  4  \w    -33.00  30.00   0.50    2.00    --   -1.70 -82.00-120.00  126
  5  \w     -3.00  28.00   0.50    2.00    --   -1.70 -77.00 -30.00   62
  6  \w     -9.00  16.00   0.50    2.00    --   -1.70 -37.00-180.00   50
  7  \w     19.00  88.00   0.50    2.00    --   -1.70  37.00  30.00  138
  8  \w    -46.00  26.00   0.50    2.00    --    1.90 -77.00 -60.00  144
  9  \w    -85.00 -54.00   0.50    2.00    --    1.90 -57.00 -90.00   62
 10  \w    -32.00   9.00   0.50    2.00    --    1.90 -57.00   0.00   82
;
_diffrn_measurement_device 'four-circle diffractometer'
_diffrn_measurement_device_type 'XtaLAB Pro: Kappa single'
_diffrn_measurement_method '\w scans'
_diffrn_orient_matrix_type 'CrysAlisPro convention (1999,Acta A55,543-557)'
_diffrn_orient_matrix_UB_11 -0.0174669000
_diffrn_orient_matrix_UB_12 0.0301507000
_diffrn_orient_matrix_UB_13 0.0295089000
_diffrn_orient_matrix_UB_21 -0.0419913000
_diffrn_orient_matrix_UB_22 -0.0187450000
_diffrn_orient_matrix_UB_23 -0.0053444000
_diffrn_orient_matrix_UB_31 0.0087747000
_diffrn_orient_matrix_UB_32 -0.0298071000
_diffrn_orient_matrix_UB_33 0.0332593000
_diffrn_radiation_monochromator graphite
_diffrn_radiation_probe x-ray
_diffrn_radiation_type MoK\a
_diffrn_radiation_wavelength 0.71073
_diffrn_reflns_av_R_equivalents 0.0241
_diffrn_reflns_av_unetI/netI 0.0088
_diffrn_reflns_Laue_measured_fraction_full 0.997
_diffrn_reflns_Laue_measured_fraction_max 0.998
_diffrn_reflns_limit_h_max 19
_diffrn_reflns_limit_h_min -19
_diffrn_reflns_limit_k_max 19
_diffrn_reflns_limit_k_min -18
_diffrn_reflns_limit_l_max 20
_diffrn_reflns_limit_l_min -20
_diffrn_reflns_number 34090
_diffrn_reflns_point_group_measured_fraction_full 0.997
_diffrn_reflns_point_group_measured_fraction_max 0.998
_diffrn_reflns_theta_full 25.242
_diffrn_reflns_theta_max 27.481
_diffrn_reflns_theta_min 3.702
_diffrn_source 'fine-focus sealed X-ray tube'
_diffrn_source_type 'Enhance (Mo) X-ray Source'
_exptl_absorpt_coefficient_mu 0.673
_exptl_absorpt_correction_T_max 1.00000
_exptl_absorpt_correction_T_min 0.88781
_exptl_absorpt_correction_type multi-scan
_exptl_absorpt_process_details
;
CrysAlisPro 1.171.39.16b (Rigaku Oxford Diffraction, 2015)
Empirical absorption correction using spherical harmonics,
 implemented in SCALE3 ABSPACK scaling algorithm.
;
_exptl_crystal_colour 'dark red'
_exptl_crystal_colour_modifier dark
_exptl_crystal_colour_primary red
_exptl_crystal_density_diffrn 1.872
_exptl_crystal_description block
_exptl_crystal_F_000 2052
_exptl_crystal_size_max 0.25
_exptl_crystal_size_mid 0.2
_exptl_crystal_size_min 0.18
_refine_diff_density_max 0.601
_refine_diff_density_min -0.436
_refine_diff_density_rms 0.064
_refine_ls_extinction_method none
_refine_ls_goodness_of_fit_ref 1.048
_refine_ls_hydrogen_treatment constr
_refine_ls_matrix_type full
_refine_ls_number_parameters 165
_refine_ls_number_reflns 2127
_refine_ls_number_restraints 0
_refine_ls_restrained_S_all 1.048
_refine_ls_R_factor_all 0.0374
_refine_ls_R_factor_gt 0.0366
_refine_ls_shift/su_max 0.000
_refine_ls_shift/su_mean 0.000
_refine_ls_structure_factor_coef Fsqd
_refine_ls_weighting_details 'w=1/[\s^2^(Fo^2^)+(0.0622P)^2^+4.8393P] where P=(Fo^2^+2Fc^2^)/3'
_refine_ls_weighting_scheme calc
_refine_ls_wR_factor_gt 0.1056
_refine_ls_wR_factor_ref 0.1064
_reflns_Friedel_coverage 0.000
_reflns_number_gt 2051
_reflns_number_total 2127
_reflns_threshold_expression 'I > 2\s(I)'
_cod_data_source_file c7sc02073b2.cif
_cod_data_source_block 170604
_cod_original_cell_volume 3711.23(13)
_cod_database_code 1546350
_chemical_oxdiff_formula 'Ni1 F20 C20 N4 O3 Cl3 H20'
_shelx_space_group_comment
;
The symmetry employed for this shelxl refinement is uniquely defined
by the following loop, which should always be used as a source of
symmetry information in preference to the above space-group names.
They are only intended as comments.
;
_reflns_odcompleteness_completeness 99.68
_reflns_odcompleteness_iscentric 1
_reflns_odcompleteness_theta 27.42
_olex2_refinement_description
;
1. Fixed Uiso
 At 1.2 times of:
  All C(H) groups
2. Shared sites
{C00H, O0AA}
3. Uiso/Uaniso restraints and constraints
Uanis(C00H) = Uanis(O0AA)
4. Others
 Fixed Sof: C00H(0.75) H00H(0.75) O1(0.25) O0AA(0.25)
5.a Aromatic/amide H refined with riding coordinates:
 C00H(H00H)
;
_shelx_shelxl_version_number 2016/6
_olex2_submission_special_instructions 'No special instructions were received'
_oxdiff_exptl_absorpt_empirical_details
;
Empirical correction (ABSPACK) includes:
- Absorption correction using spherical harmonics
- Frame scaling
- Detector area scaling
;
_oxdiff_exptl_absorpt_empirical_full_max 1.253
_oxdiff_exptl_absorpt_empirical_full_min 0.856

loop_
_space_group_symop_operation_xyz
'x, y, z'
'-x+1/2, -y, z+1/2'
'-y+3/4, x+1/4, z+1/4'
'y+3/4, -x+3/4, z+3/4'
'x+1/2, y+1/2, z+1/2'
'-x+1, -y+1/2, z+1'
'-y+5/4, x+3/4, z+3/4'
'y+5/4, -x+5/4, z+5/4'
'-x, -y, -z'
'x-1/2, y, -z-1/2'
'y-3/4, -x-1/4, -z-1/4'
'-y-3/4, x-3/4, -z-3/4'
'-x+1/2, -y+1/2, -z+1/2'
'x, y+1/2, -z'
'y-1/4, -x+1/4, -z+1/4'
'-y-1/4, x-1/4, -z-1/4'

loop_
_atom_site_label
_atom_site_type_symbol
_atom_site_fract_x
_atom_site_fract_y
_atom_site_fract_z
_atom_site_U_iso_or_equiv
_atom_site_adp_type
_atom_site_occupancy
_atom_site_site_symmetry_order
_atom_site_calc_flag
_atom_site_refinement_flags_posn
_atom_site_refinement_flags_adp
_atom_site_refinement_flags_occupancy
_atom_site_disorder_assembly
_atom_site_disorder_group
Ni01 Ni 0.500000 1.250000 0.375000 0.02458(15) Uani 1 4 d S T P . .
F002 F 0.54320(10) 0.89673(9) 0.45149(8) 0.0521(4) Uani 1 1 d . . . . .
F003 F 0.65520(11) 0.69835(8) 0.25395(11) 0.0611(4) Uani 1 1 d . . . . .
F004 F 0.59677(11) 0.73351(8) 0.41183(9) 0.0552(4) Uani 1 1 d . . . . .
F005 F 0.60570(10) 0.98908(8) 0.17511(8) 0.0502(3) Uani 1 1 d . . . . .
F006 F 0.65883(14) 0.82617(10) 0.13576(9) 0.0705(5) Uani 1 1 d . . . . .
N007 N 0.43317(9) 1.14385(10) 0.37170(9) 0.0265(3) Uani 1 1 d . . . . .
C008 C 0.46243(11) 1.06238(11) 0.34921(12) 0.0304(4) Uani 1 1 d . . . . .
C009 C 0.34647(11) 1.13370(11) 0.39145(12) 0.0298(4) Uani 1 1 d . . . . .
C00A C 0.54921(11) 1.03934(11) 0.33860(11) 0.0282(3) Uani 1 1 d . . . . .
C00B C 0.57026(14) 0.88048(12) 0.37283(12) 0.0342(4) Uani 1 1 d . . . . .
C00C C 0.57250(11) 0.94791(11) 0.31453(11) 0.0289(3) Uani 1 1 d . . . . .
C00D C 0.62709(14) 0.77854(12) 0.27334(14) 0.0404(4) Uani 1 1 d . . . . .
C00E C 0.60177(13) 0.92695(12) 0.23466(12) 0.0341(4) Uani 1 1 d . . . . .
C00F C 0.59732(14) 0.79663(12) 0.35304(14) 0.0380(4) Uani 1 1 d . . . . .
C00G C 0.62913(15) 0.84375(13) 0.21318(14) 0.0425(5) Uani 1 1 d . . . . .
C00H C 0.39318(14) 1.00053(13) 0.34884(17) 0.0520(5) Uani 0.75 1 d . . . A 1
H00H H 0.395709 0.942066 0.328885 0.062 Uiso 0.75 1 calc R . . A 1
C00I C 0.32030(14) 1.04287(14) 0.38379(16) 0.0460(5) Uani 1 1 d . . . . .
O1 O 0.2654(5) 1.0021(5) 0.4001(8) 0.079(3) Uani 0.25 1 d . . . A .
O0AA O 0.39318(14) 1.00053(13) 0.34884(17) 0.0520(5) Uani 0.25 1 d . . . A 2

loop_
_atom_site_aniso_label
_atom_site_aniso_U_11
_atom_site_aniso_U_22
_atom_site_aniso_U_33
_atom_site_aniso_U_23
_atom_site_aniso_U_13
_atom_site_aniso_U_12
Ni01 0.02267(17) 0.02267(17) 0.0284(2) 0.000 0.000 0.000
F002 0.0795(10) 0.0414(7) 0.0355(6) 0.0015(5) 0.0049(6) 0.0034(6)
F003 0.0796(10) 0.0267(6) 0.0770(10) -0.0083(6) -0.0007(8) 0.0168(6)
F004 0.0769(10) 0.0305(6) 0.0583(8) 0.0128(6) -0.0117(7) 0.0026(6)
F005 0.0734(9) 0.0326(6) 0.0444(7) 0.0068(5) 0.0148(6) 0.0080(6)
F006 0.1120(15) 0.0478(8) 0.0516(8) -0.0075(6) 0.0235(8) 0.0250(9)
N007 0.0236(7) 0.0253(7) 0.0306(7) -0.0003(5) 0.0009(5) 0.0008(5)
C008 0.0281(8) 0.0256(8) 0.0377(9) -0.0008(7) 0.0007(7) -0.0003(6)
C009 0.0243(8) 0.0268(8) 0.0384(9) -0.0007(7) 0.0017(7) -0.0023(6)
C00A 0.0290(8) 0.0217(7) 0.0340(8) -0.0010(6) 0.0003(6) 0.0024(6)
C00B 0.0381(10) 0.0288(9) 0.0358(9) -0.0006(7) -0.0044(7) -0.0007(7)
C00C 0.0252(7) 0.0224(7) 0.0390(9) -0.0021(6) -0.0020(6) 0.0006(6)
C00D 0.0429(10) 0.0226(8) 0.0555(12) -0.0054(8) -0.0062(9) 0.0059(7)
C00E 0.0358(9) 0.0259(8) 0.0405(10) 0.0016(7) 0.0020(7) 0.0019(7)
C00F 0.0421(10) 0.0242(8) 0.0478(10) 0.0050(7) -0.0105(8) -0.0008(7)
C00G 0.0501(12) 0.0329(10) 0.0444(11) -0.0066(8) 0.0052(9) 0.0074(8)
C00H 0.0434(11) 0.0279(9) 0.0846(15) -0.0043(9) 0.0118(10) 0.0001(8)
C00I 0.0297(10) 0.0357(10) 0.0726(15) -0.0110(9) 0.0053(9) -0.0058(8)
O1 0.039(4) 0.052(4) 0.146(8) -0.012(5) 0.020(5) -0.007(3)
O0AA 0.0434(11) 0.0279(9) 0.0846(15) -0.0043(9) 0.0118(10) 0.0001(8)

loop_
_atom_type_symbol
_atom_type_description
_atom_type_scat_dispersion_real
_atom_type_scat_dispersion_imag
_atom_type_scat_source
C C 0.0033 0.0016 'International Tables Vol C Tables 4.2.6.8 and 6.1.1.4'
H H 0.0000 0.0000 'International Tables Vol C Tables 4.2.6.8 and 6.1.1.4'
F F 0.0171 0.0103 'International Tables Vol C Tables 4.2.6.8 and 6.1.1.4'
N N 0.0061 0.0033 'International Tables Vol C Tables 4.2.6.8 and 6.1.1.4'
Ni Ni 0.3393 1.1124 'International Tables Vol C Tables 4.2.6.8 and 6.1.1.4'
O O 0.0106 0.0060 'International Tables Vol C Tables 4.2.6.8 and 6.1.1.4'

loop_
_geom_angle_atom_site_label_1
_geom_angle_atom_site_label_2
_geom_angle_atom_site_label_3
_geom_angle
_geom_angle_site_symmetry_1
_geom_angle_site_symmetry_3
N007 Ni01 N007 90.042(3) 6_574 16_766
N007 Ni01 N007 176.88(8) 6_574 .
N007 Ni01 N007 90.044(3) 11_576 .
N007 Ni01 N007 176.88(8) 16_766 11_576
N007 Ni01 N007 90.042(2) 6_574 11_576
N007 Ni01 N007 90.041(2) 16_766 .
C008 N007 Ni01 127.02(12) . .
C008 N007 C009 105.77(14) . .
C009 N007 Ni01 127.21(12) . .
N007 C008 C00A 125.18(16) . .
N007 C008 C00H 111.29(16) . .
N007 C008 O0AA 111.29(16) . .
C00A C008 C00H 123.05(16) . .
C00A C008 O0AA 123.05(16) . .
N007 C009 C00A 125.34(16) . 11_576
N007 C009 C00I 110.87(16) . .
C00A C009 C00I 123.69(17) 11_576 .
C008 C00A C009 121.52(16) . 16_766
C008 C00A C00C 119.91(15) . .
C009 C00A C00C 118.20(15) 16_766 .
F002 C00B C00C 119.35(17) . .
F002 C00B C00F 118.44(17) . .
C00F C00B C00C 122.19(18) . .
C00B C00C C00A 121.49(16) . .
C00E C00C C00A 121.96(16) . .
C00E C00C C00B 116.46(16) . .
F003 C00D C00F 120.29(19) . .
F003 C00D C00G 119.9(2) . .
C00F C00D C00G 119.80(17) . .
F005 C00E C00C 119.62(16) . .
F005 C00E C00G 117.82(18) . .
C00C C00E C00G 122.55(18) . .
F004 C00F C00B 120.6(2) . .
F004 C00F C00D 119.71(18) . .
C00D C00F C00B 119.69(18) . .
F006 C00G C00D 119.71(18) . .
F006 C00G C00E 120.97(19) . .
C00D C00G C00E 119.30(19) . .
C008 C00H H00H 126.8 . .
C00I C00H C008 106.47(17) . .
C00I C00H H00H 126.8 . .
C00H C00I C009 104.82(17) . .
O1 C00I C009 138.6(5) . .
O1 C00I C00H 116.5(5) . .
O1 C00I O0AA 116.5(5) . .
O0AA C00I C009 104.82(17) . .
C00I O0AA C008 106.47(17) . .

loop_
_geom_bond_atom_site_label_1
_geom_bond_atom_site_label_2
_geom_bond_distance
_geom_bond_site_symmetry_2
Ni01 N007 1.9210(15) 6_574
Ni01 N007 1.9210(15) 16_766
Ni01 N007 1.9210(15) 11_576
Ni01 N007 1.9210(15) .
F002 C00B 1.336(2) .
F003 C00D 1.337(2) .
F004 C00F 1.342(2) .
F005 C00E 1.341(2) .
F006 C00G 1.335(2) .
N007 C008 1.372(2) .
N007 C009 1.373(2) .
C008 C00A 1.385(2) .
C008 C00H 1.421(3) .
C008 O0AA 1.421(3) .
C009 C00A 1.386(2) 11_576
C009 C00I 1.452(3) .
C00A C00C 1.494(2) .
C00B C00C 1.385(3) .
C00B C00F 1.385(3) .
C00C C00E 1.380(3) .
C00D C00F 1.370(3) .
C00D C00G 1.380(3) .
C00E C00G 1.383(3) .
C00H H00H 0.9500 .
C00H C00I 1.404(3) .
C00I O1 1.078(8) .
C00I O0AA 1.404(3) .

loop_
_geom_torsion_atom_site_label_1
_geom_torsion_atom_site_label_2
_geom_torsion_atom_site_label_3
_geom_torsion_atom_site_label_4
_geom_torsion
_geom_torsion_site_symmetry_1
_geom_torsion_site_symmetry_4
Ni01 N007 C008 C00A 11.7(3) . .
Ni01 N007 C008 C00H -176.12(15) . .
Ni01 N007 C008 O0AA -176.12(15) . .
Ni01 N007 C009 C00A 5.3(3) . 11_576
Ni01 N007 C009 C00I -178.14(14) . .
F002 C00B C00C C00A 2.8(3) . .
F002 C00B C00C C00E 179.47(17) . .
F002 C00B C00F F004 -0.4(3) . .
F002 C00B C00F C00D -178.67(18) . .
F003 C00D C00F F004 0.2(3) . .
F003 C00D C00F C00B 178.52(19) . .
F003 C00D C00G F006 0.3(3) . .
F003 C00D C00G C00E -178.49(19) . .
F005 C00E C00G F006 0.3(3) . .
F005 C00E C00G C00D 179.11(19) . .
N007 C008 C00A C009 6.6(3) . 16_766
N007 C008 C00A C00C 179.56(17) . .
N007 C008 C00H C00I -8.3(3) . .
N007 C008 O0AA C00I -8.3(3) . .
N007 C009 C00I C00H -6.7(3) . .
N007 C009 C00I O1 168.8(10) . .
N007 C009 C00I O0AA -6.7(3) . .
C008 N007 C009 C00A -174.79(18) . 11_576
C008 N007 C009 C00I 1.7(2) . .
C008 C00A C00C C00B -76.3(2) . .
C008 C00A C00C C00E 107.3(2) . .
C008 C00H C00I C009 8.7(3) . .
C008 C00H C00I O1 -168.0(8) . .
C009 N007 C008 C00A -168.21(18) . .
C009 N007 C008 C00H 4.0(2) . .
C009 N007 C008 O0AA 4.0(2) . .
C009 C00A C00C C00B 96.9(2) 16_766 .
C009 C00A C00C C00E -79.6(2) 16_766 .
C009 C00I O0AA C008 8.7(3) . .
C00A C008 C00H C00I 164.1(2) . .
C00A C008 O0AA C00I 164.1(2) . .
C00A C009 C00I C00H 169.9(2) 11_576 .
C00A C009 C00I O1 -14.6(11) 11_576 .
C00A C009 C00I O0AA 169.9(2) 11_576 .
C00A C00C C00E F005 -3.3(3) . .
C00A C00C C00E C00G 175.53(19) . .
C00B C00C C00E F005 -179.94(17) . .
C00B C00C C00E C00G -1.1(3) . .
C00C C00B C00F F004 177.95(18) . .
C00C C00B C00F C00D -0.3(3) . .
C00C C00E C00G F006 -178.6(2) . .
C00C C00E C00G C00D 0.2(3) . .
C00F C00B C00C C00A -175.51(18) . .
C00F C00B C00C C00E 1.1(3) . .
C00F C00D C00G F006 179.5(2) . .
C00F C00D C00G C00E 0.6(3) . .
C00G C00D C00F F004 -178.9(2) . .
C00G C00D C00F C00B -0.6(3) . .
C00H C008 C00A C009 -164.7(2) . 16_766
C00H C008 C00A C00C 8.2(3) . .
O1 C00I O0AA C008 -168.0(8) . .
O0AA C008 C00A C009 -164.7(2) . 16_766
O0AA C008 C00A C00C 8.2(3) . .
